data_7230841
loop_
_publ_author_name
'Tan, Davin'
'Ng, Zi Xuan'
'Sim, Ying'
'Ganguly, Rakesh'
'Garc\'ia, Felipe'

_publ_section_title
;
 cis-Cyclodiphosph(v/v)azanes as highly stable and robust main group
 supramolecular building blocks
;
_journal_issue 39
_journal_name_full CrystEngComm
_journal_page_first 5998
_journal_paper_doi 10.1039/C8CE00395E
_journal_volume 20
_journal_year 2018
_chemical_formula_sum 'C17 H42 N4 O P2 Se2'
_chemical_formula_weight 538.40
_space_group_crystal_system monoclinic
_space_group_IT_number 14
_space_group_name_Hall '-P 2ybc'
_space_group_name_H-M_alt 'P 1 21/c 1'
_symmetry_space_group_name_Hall '-P 2ybc'
_symmetry_space_group_name_H-M 'P 1 21/c 1'
_atom_sites_solution_hydrogens geom
_audit_update_record
;
2018-05-07 deposited with the CCDC.
2018-06-06 downloaded from the CCDC.
;
_cell_angle_alpha 90
_cell_angle_beta 107.6355(14)
_cell_angle_gamma 90
_cell_formula_units_Z 4
_cell_length_a 11.2306(5)
_cell_length_b 15.1878(6)
_cell_length_c 15.8046(6)
_cell_measurement_reflns_used 9926
_cell_measurement_temperature 100.(2)
_cell_measurement_theta_max 31.6929
_cell_measurement_theta_min 2.3279
_cell_volume 2569.07(18)
_computing_cell_refinement 'SAINT V8.37A (Bruker AXS Inc., 2016)'
_computing_data_collection 'APEX3 (Bruker AXS Inc., 2016)'
_computing_data_reduction 'SAINT V8.37A (Bruker AXS Inc., 2016)'
_computing_molecular_graphics 'XP (Bruker AXS Inc., 2016)'
_computing_publication_material 'APEX3 (Bruker AXS Inc., 2016)'
_computing_structure_refinement 'SHELXL-2014/7 (Sheldrick, 2014)'
_computing_structure_solution 'SHELXT (Bruker AXS Inc., 2016)'
_diffrn_ambient_temperature 100.(2)
_diffrn_detector_area_resol_mean 7.4074
_diffrn_measured_fraction_theta_full 0.999
_diffrn_measured_fraction_theta_max 0.999
_diffrn_measurement_device_type 'Photon II CPADs detector'
_diffrn_measurement_method 'phi and omega scans'
_diffrn_radiation_monochromator 'Multilayer Mirror'
_diffrn_radiation_type MoK\a
_diffrn_radiation_wavelength 0.71073
_diffrn_reflns_av_R_equivalents 0.0803
_diffrn_reflns_av_unetI/netI 0.0690
_diffrn_reflns_limit_h_max 17
_diffrn_reflns_limit_h_min -17
_diffrn_reflns_limit_k_max 23
_diffrn_reflns_limit_k_min -23
_diffrn_reflns_limit_l_max 23
_diffrn_reflns_limit_l_min -24
_diffrn_reflns_number 56290
_diffrn_reflns_theta_full 33.16
_diffrn_reflns_theta_max 33.16
_diffrn_reflns_theta_min 2.38
_diffrn_source 'Incoatec microfocus source'
_diffrn_source_type 'Bruker D8 Quest'
_exptl_absorpt_coefficient_mu 3.016
_exptl_absorpt_correction_T_max 0.71
_exptl_absorpt_correction_T_min 0.52
_exptl_absorpt_correction_type multi-scan
_exptl_absorpt_process_details
;
SADABS-2016/2 - Bruker AXS area detector scaling and absorption correction
;
_exptl_crystal_colour colourless
_exptl_crystal_density_diffrn 1.392
_exptl_crystal_density_method 'not measured'
_exptl_crystal_description block
_exptl_crystal_F_000 1112
_exptl_crystal_size_max 0.180
_exptl_crystal_size_mid 0.160
_exptl_crystal_size_min 0.120
_refine_diff_density_max 0.620
_refine_diff_density_min -0.805
_refine_ls_extinction_method none
_refine_ls_goodness_of_fit_ref 1.007
_refine_ls_hydrogen_treatment constr
_refine_ls_matrix_type full
_refine_ls_number_parameters 249
_refine_ls_number_reflns 9800
_refine_ls_number_restraints 0
_refine_ls_restrained_S_all 1.007
_refine_ls_R_factor_all 0.0826
_refine_ls_R_factor_gt 0.0406
_refine_ls_shift/su_max 0.001
_refine_ls_shift/su_mean 0.000
_refine_ls_structure_factor_coef Fsqd
_refine_ls_weighting_details 'w=1/[\s^2^(Fo^2^)+(0.0364P)^2^] where P=(Fo^2^+2Fc^2^)/3'
_refine_ls_weighting_scheme calc
_refine_ls_wR_factor_gt 0.0780
_refine_ls_wR_factor_ref 0.0898
_reflns_number_gt 6377
_reflns_number_total 9800
_reflns_threshold_expression 'I > 2\s(I)'
_cod_data_source_file c8ce00395e2.cif
_cod_data_source_block fg849m
_cod_depositor_comments
;
The following automatic conversions were performed:

'_exptl_absorpt_correction_type' value 'Multi-Scan' changed to
'multi-scan' according to
/home/data/users/saulius/crontab/automatic-downloads/rss-feeds/RSC/lib/dictionaries/cif_core.dic
dictionary named 'cif_core.dic' version 2.4.2 from 2011-04-26.

Automatic conversion script
Id: cif_fix_values 4973 2017-02-22 13:04:09Z antanas 

 Adding full bibliography for 7230835--7230843.cif.
;
_cod_database_code 7230841
_platon_squeeze_void_probe_radius 1.20

loop_
_space_group_symop_operation_xyz
'x, y, z'
'-x, y+1/2, -z+1/2'
'-x, -y, -z'
'x, -y-1/2, z-1/2'

loop_
_atom_site_type_symbol
_atom_site_label
_atom_site_fract_x
_atom_site_fract_y
_atom_site_fract_z
_atom_site_U_iso_or_equiv
_atom_site_adp_type
_atom_site_calc_flag
_atom_site_refinement_flags_adp
_atom_site_refinement_flags_posn
_atom_site_occupancy
C C1 0.7915(2) 0.96189(13) 0.35149(14) 0.0192(4) Uani d . . 1
C C2 0.6918(2) 1.01756(14) 0.28627(16) 0.0242(5) Uani d . . 1
H H2A 0.7068 1.0177 0.2283 0.036 Uiso calc U R 1
H H2B 0.6955 1.078 0.3086 0.036 Uiso calc U R 1
H H2C 0.6091 0.9927 0.2801 0.036 Uiso calc U R 1
C C3 0.7685(2) 0.96088(16) 0.44191(15) 0.0286(5) Uani d . . 1
H H3A 0.6859 0.9357 0.4357 0.043 Uiso calc U R 1
H H3B 0.7719 1.0212 0.4646 0.043 Uiso calc U R 1
H H3C 0.8328 0.9251 0.4835 0.043 Uiso calc U R 1
C C4 0.9206(2) 0.99864(14) 0.36023(16) 0.0238(5) Uani d . . 1
H H4A 0.984 0.962 0.4015 0.036 Uiso calc U R 1
H H4B 0.9264 1.059 0.3829 0.036 Uiso calc U R 1
H H4C 0.9345 0.9986 0.3019 0.036 Uiso calc U R 1
C C5 0.7591(2) 0.63458(13) 0.24803(15) 0.0206(4) Uani d . . 1
C C6 0.8559(2) 0.57812(15) 0.31427(16) 0.0295(5) Uani d . . 1
H H6A 0.9396 0.602 0.3219 0.044 Uiso calc U R 1
H H6B 0.8516 0.5176 0.292 0.044 Uiso calc U R 1
H H6C 0.8389 0.5784 0.3715 0.044 Uiso calc U R 1
C C7 0.7843(2) 0.63435(15) 0.15797(16) 0.0288(5) Uani d . . 1
H H7A 0.7231 0.6721 0.1163 0.043 Uiso calc U R 1
H H7B 0.7773 0.5741 0.1347 0.043 Uiso calc U R 1
H H7C 0.8687 0.6567 0.1653 0.043 Uiso calc U R 1
C C8 0.6296(2) 0.59778(15) 0.23756(18) 0.0307(6) Uani d . . 1
H H8A 0.6124 0.6005 0.2947 0.046 Uiso calc U R 1
H H8B 0.6256 0.5364 0.2177 0.046 Uiso calc U R 1
H H8C 0.5672 0.6327 0.1935 0.046 Uiso calc U R 1
C C9 0.4820(2) 0.84232(14) 0.09288(14) 0.0212(4) Uani d . . 1
C C10 0.5087(2) 0.86776(17) 0.00668(15) 0.0280(5) Uani d . . 1
H H10A 0.5603 0.921 0.0165 0.042 Uiso calc U R 1
H H10B 0.4297 0.879 -0.0398 0.042 Uiso calc U R 1
H H10C 0.5531 0.8196 -0.0119 0.042 Uiso calc U R 1
C C11 0.4065(2) 0.75693(16) 0.07925(17) 0.0310(6) Uani d . . 1
H H11A 0.451 0.711 0.0574 0.046 Uiso calc U R 1
H H11B 0.3244 0.7668 0.0358 0.046 Uiso calc U R 1
H H11C 0.3957 0.7383 0.1358 0.046 Uiso calc U R 1
C C12 0.4108(2) 0.91649(15) 0.12040(16) 0.0261(5) Uani d . . 1
H H12A 0.3997 0.9026 0.1781 0.039 Uiso calc U R 1
H H12B 0.3288 0.9232 0.0759 0.039 Uiso calc U R 1
H H12C 0.458 0.9715 0.1249 0.039 Uiso calc U R 1
C C13 1.12329(19) 0.78782(14) 0.29679(14) 0.0182(4) Uani d . . 1
C C14 1.1689(2) 0.69600(14) 0.33069(15) 0.0238(5) Uani d . . 1
H H14A 1.1529 0.6856 0.3875 0.036 Uiso calc U R 1
H H14B 1.2588 0.6915 0.339 0.036 Uiso calc U R 1
H H14C 1.1244 0.6519 0.2874 0.036 Uiso calc U R 1
C C15 1.1458(2) 0.80075(16) 0.20675(15) 0.0242(5) Uani d . . 1
H H15A 1.1019 0.7547 0.1656 0.036 Uiso calc U R 1
H H15B 1.2356 0.7972 0.2143 0.036 Uiso calc U R 1
H H15C 1.1144 0.8586 0.1827 0.036 Uiso calc U R 1
C C16 1.1935(2) 0.85809(14) 0.36160(15) 0.0225(5) Uani d . . 1
H H16A 1.1662 0.9166 0.3372 0.034 Uiso calc U R 1
H H16B 1.2835 0.8518 0.3709 0.034 Uiso calc U R 1
H H16C 1.1762 0.8511 0.4184 0.034 Uiso calc U R 1
C C17 0.8547(3) 0.93710(17) 0.07468(18) 0.0369(6) Uani d . . 1
H H17A 0.856 0.9742 0.1257 0.055 Uiso calc U R 1
H H17B 0.7882 0.9572 0.0223 0.055 Uiso calc U R 1
H H17C 0.9354 0.9412 0.0631 0.055 Uiso calc U R 1
N N1 0.78424(15) 0.87091(11) 0.31373(11) 0.0163(4) Uani d . . 1
N N2 0.76607(16) 0.72620(11) 0.28284(12) 0.0171(4) Uani d . . 1
N N3 0.60844(16) 0.82926(12) 0.15927(12) 0.0184(4) Uani d . . 1
H H3 0.6697 0.8347 0.1356 0.022 Uiso calc U R 1
N N4 0.98488(16) 0.79634(11) 0.27827(12) 0.0176(4) Uani d . . 1
H H4 0.9459 0.8087 0.2223 0.021 Uiso calc U R 1
O O1 0.83211(15) 0.84843(10) 0.09341(10) 0.0253(4) Uani d . . 1
H H1 0.8412 0.8157 0.053 0.038 Uiso calc U R 1
P P1 0.65807(5) 0.80728(3) 0.26494(4) 0.01617(11) Uani d . . 1
P P2 0.88991(5) 0.78805(3) 0.33790(4) 0.01547(11) Uani d . . 1
Se Se1 0.51860(2) 0.79742(2) 0.32645(2) 0.02414(6) Uani d . . 1
Se Se2 0.98240(2) 0.76111(2) 0.47245(2) 0.02111(6) Uani d . . 1

loop_
_atom_site_aniso_label
_atom_site_aniso_U_11
_atom_site_aniso_U_22
_atom_site_aniso_U_33
_atom_site_aniso_U_12
_atom_site_aniso_U_13
_atom_site_aniso_U_23
C1 0.0176(10) 0.0184(9) 0.0199(11) 0.0009(8) 0.0030(8) -0.0054(8)
C2 0.0215(11) 0.0199(10) 0.0283(13) 0.0033(9) 0.0029(9) -0.0030(9)
C3 0.0292(13) 0.0343(13) 0.0235(13) -0.0002(11) 0.0097(10) -0.0086(10)
C4 0.0223(11) 0.0211(10) 0.0263(12) -0.0031(9) 0.0047(9) -0.0046(9)
C5 0.0220(11) 0.0167(9) 0.0214(12) -0.0022(8) 0.0041(9) 0.0001(8)
C6 0.0330(13) 0.0200(11) 0.0291(13) 0.0041(10) -0.0003(11) 0.0007(10)
C7 0.0397(14) 0.0210(11) 0.0266(13) -0.0011(10) 0.0112(11) -0.0034(10)
C8 0.0257(12) 0.0221(11) 0.0416(15) -0.0061(10) 0.0063(11) -0.0007(11)
C9 0.0165(10) 0.0244(11) 0.0185(11) 0.0003(9) -0.0009(8) -0.0009(9)
C10 0.0265(12) 0.0354(13) 0.0167(11) 0.0031(10) -0.0017(9) 0.0011(10)
C11 0.0240(12) 0.0302(12) 0.0304(14) -0.0060(10) -0.0043(10) -0.0024(11)
C12 0.0199(11) 0.0303(12) 0.0242(12) 0.0060(9) 0.0011(9) 0.0038(10)
C13 0.0132(9) 0.0244(10) 0.0162(10) 0.0021(8) 0.0032(8) -0.0015(8)
C14 0.0186(10) 0.0252(11) 0.0241(12) 0.0047(9) 0.0011(9) -0.0002(9)
C15 0.0172(10) 0.0367(13) 0.0188(11) 0.0020(9) 0.0054(9) 0.0004(10)
C16 0.0173(10) 0.0266(11) 0.0225(12) -0.0015(9) 0.0043(9) -0.0040(9)
C17 0.0433(16) 0.0330(13) 0.0364(16) 0.0057(12) 0.0151(13) 0.0056(12)
N1 0.0131(8) 0.0185(8) 0.0157(9) -0.0007(7) 0.0021(7) -0.0015(7)
N2 0.0157(8) 0.0177(8) 0.0163(9) -0.0016(7) 0.0022(7) -0.0005(7)
N3 0.0128(8) 0.0252(9) 0.0156(9) 0.0009(7) 0.0020(7) 0.0001(7)
N4 0.0129(8) 0.0258(9) 0.0124(9) 0.0009(7) 0.0013(6) 0.0012(7)
O1 0.0254(8) 0.0299(8) 0.0202(9) 0.0047(7) 0.0065(7) 0.0030(7)
P1 0.0134(2) 0.0189(2) 0.0152(3) -0.0006(2) 0.0030(2) -0.0004(2)
P2 0.0140(2) 0.0176(2) 0.0134(3) -0.0001(2) 0.00192(19) 0.0005(2)
Se1 0.01665(11) 0.03460(13) 0.02265(13) -0.00091(9) 0.00814(9) 0.00227(10)
Se2 0.01915(11) 0.02821(12) 0.01369(11) 0.00021(9) 0.00156(8) 0.00329(9)

loop_
_atom_type_symbol
_atom_type_description
_atom_type_scat_dispersion_real
_atom_type_scat_dispersion_imag
_atom_type_scat_source
C C 0.0033 0.0016 'International Tables Vol C Tables 4.2.6.8 and 6.1.1.4'
H H 0.0000 0.0000 'International Tables Vol C Tables 4.2.6.8 and 6.1.1.4'
N N 0.0061 0.0033 'International Tables Vol C Tables 4.2.6.8 and 6.1.1.4'
P P 0.1023 0.0942 'International Tables Vol C Tables 4.2.6.8 and 6.1.1.4'
Se Se -0.0929 2.2259 'International Tables Vol C Tables 4.2.6.8 and 6.1.1.4'
O O 0.0106 0.0060 'International Tables Vol C Tables 4.2.6.8 and 6.1.1.4'

loop_
_geom_angle_atom_site_label_1
_geom_angle_atom_site_label_2
_geom_angle_atom_site_label_3
_geom_angle
N1 C1 C4 108.09(17)
N1 C1 C2 107.55(16)
C4 C1 C2 110.02(18)
N1 C1 C3 111.05(18)
C4 C1 C3 110.24(18)
C2 C1 C3 109.84(19)
N2 C5 C8 108.97(18)
N2 C5 C6 108.97(17)
C8 C5 C6 109.14(19)
N2 C5 C7 109.95(17)
C8 C5 C7 109.76(19)
C6 C5 C7 110.0(2)
N3 C9 C12 111.49(17)
N3 C9 C11 110.69(18)
C12 C9 C11 110.6(2)
N3 C9 C10 104.86(18)
C12 C9 C10 109.24(19)
C11 C9 C10 109.79(19)
N4 C13 C16 111.48(17)
N4 C13 C14 111.47(17)
C16 C13 C14 110.72(18)
N4 C13 C15 105.13(17)
C16 C13 C15 109.71(18)
C14 C13 C15 108.12(18)
C1 N1 P2 130.27(13)
C1 N1 P1 130.12(14)
P2 N1 P1 96.38(9)
C5 N2 P2 130.85(14)
C5 N2 P1 131.58(14)
P2 N2 P1 96.79(9)
C9 N3 P1 134.57(15)
C13 N4 P2 134.70(15)
N3 P1 N2 109.05(9)
N3 P1 N1 109.21(9)
N2 P1 N1 83.15(8)
N3 P1 Se1 114.92(7)
N2 P1 Se1 118.16(7)
N1 P1 Se1 118.14(7)
N3 P1 P2 118.53(7)
N2 P1 P2 41.52(6)
N1 P1 P2 41.76(6)
Se1 P1 P2 126.55(3)
N4 P2 N2 109.09(9)
N4 P2 N1 110.46(9)
N2 P2 N1 83.42(8)
N4 P2 Se2 112.99(7)
N2 P2 Se2 119.39(7)
N1 P2 Se2 118.05(6)
N4 P2 P1 119.51(7)
N2 P2 P1 41.69(6)
N1 P2 P1 41.86(6)
Se2 P2 P1 127.51(3)

loop_
_geom_bond_atom_site_label_1
_geom_bond_atom_site_label_2
_geom_bond_distance
C1 N1 1.498(3)
C1 C4 1.520(3)
C1 C2 1.527(3)
C1 C3 1.528(3)
C5 N2 1.490(3)
C5 C8 1.520(3)
C5 C6 1.524(3)
C5 C7 1.533(3)
C9 N3 1.502(3)
C9 C12 1.519(3)
C9 C11 1.528(3)
C9 C10 1.531(3)
C13 N4 1.498(3)
C13 C16 1.523(3)
C13 C14 1.526(3)
C13 C15 1.531(3)
C17 O1 1.418(3)
N1 P2 1.6920(17)
N1 P1 1.6954(17)
N2 P2 1.6854(18)
N2 P1 1.6911(18)
N3 P1 1.6271(18)
N4 P2 1.6281(19)
P1 Se1 2.0840(6)
P1 P2 2.5249(8)
P2 Se2 2.1048(6)

loop_
_platon_squeeze_void_nr
_platon_squeeze_void_average_x
_platon_squeeze_void_average_y
_platon_squeeze_void_average_z
_platon_squeeze_void_volume
_platon_squeeze_void_count_electrons
_platon_squeeze_void_content
1 0.500 0.500 1.000 43 2 ' '
2 0.500 1.000 0.500 43 2 ' '
